data_2217781
loop_
_publ_author_name
'Boyle, Grant A.'
'Kruger, Hendrik G.'
'Maguire, Glenn E. M.'
'Paraskevopoulos, Jason'

_publ_section_title
;
 (4-Hydroxy-3-nitrobenzyl)methylammonium chloride
;
_journal_coeditor_code HG2362
_journal_issue 3
_journal_name_full 'Acta Crystallographica Section E'
_journal_page_first o625
_journal_paper_doi 10.1107/S160053680800473X
_journal_volume 64
_journal_year 2008
_chemical_formula_iupac 'C8 H11 N2 O3 +, Cl -'
_chemical_formula_moiety 'C8 H11 N2 O3 +, Cl -'
_chemical_formula_sum 'C8 H11 Cl N2 O3'
_chemical_formula_weight 218.64
_chemical_name_systematic
;
(4-Hydroxy-3-nitrobenzyl)methylammonium chloride
;
_space_group_IT_number 2
_symmetry_cell_setting triclinic
_symmetry_space_group_name_Hall '-P 1'
_symmetry_space_group_name_H-M 'P -1'
_atom_sites_solution_hydrogens geom
_atom_sites_solution_primary direct
_atom_sites_solution_secondary difmap
_audit_creation_method SHELXL-97
_cell_angle_alpha 70.2620(10)
_cell_angle_beta 78.3680(10)
_cell_angle_gamma 76.4590(10)
_cell_formula_units_Z 4
_cell_length_a 7.7650(2)
_cell_length_b 10.5922(3)
_cell_length_c 13.5987(4)
_cell_measurement_reflns_used 6008
_cell_measurement_temperature 173(2)
_cell_measurement_theta_max 28.39
_cell_measurement_theta_min 4.62
_cell_volume 1014.27(5)
_computing_cell_refinement 'SAINT-Plus (Bruker, 1999)'
_computing_data_collection 'APEX2 (Bruker, 2005)'
_computing_data_reduction 'SAINT-Plus (Bruker, 1999)'
_computing_molecular_graphics 'Mercury (Macrae <i>et al.</i>,  2006) and WinGX (Farrugia, 1999)'
_computing_publication_material 'SHELXTL (Sheldrick, 2008) and PLATON (Spek, 2003)'
_computing_structure_refinement 'SHELXTL (Sheldrick, 2008)'
_computing_structure_solution 'SHELXTL (Sheldrick, 2008)'
_diffrn_ambient_temperature 173(2)
_diffrn_measured_fraction_theta_full 1.000
_diffrn_measured_fraction_theta_max 1.000
_diffrn_measurement_device_type 'Bruker SMART CCD area-detector'
_diffrn_measurement_method '\f and \w'
_diffrn_radiation_monochromator graphite
_diffrn_radiation_source 'fine-focus sealed tube'
_diffrn_radiation_type MoK\a
_diffrn_radiation_wavelength 0.71073
_diffrn_reflns_av_R_equivalents 0.0340
_diffrn_reflns_av_sigmaI/netI 0.0329
_diffrn_reflns_limit_h_max 10
_diffrn_reflns_limit_h_min -10
_diffrn_reflns_limit_k_max 13
_diffrn_reflns_limit_k_min -13
_diffrn_reflns_limit_l_max 16
_diffrn_reflns_limit_l_min -17
_diffrn_reflns_number 11798
_diffrn_reflns_theta_full 27.99
_diffrn_reflns_theta_max 27.99
_diffrn_reflns_theta_min 1.61
_diffrn_standards_decay_% 0
_diffrn_standards_number 0
_exptl_absorpt_coefficient_mu 0.360
_exptl_absorpt_correction_type none
_exptl_crystal_colour orange
_exptl_crystal_density_diffrn 1.432
_exptl_crystal_density_meas 1.432
_exptl_crystal_density_method 'not measured'
_exptl_crystal_description block
_exptl_crystal_F_000 456
_exptl_crystal_size_max 0.48
_exptl_crystal_size_mid 0.39
_exptl_crystal_size_min 0.36
_refine_diff_density_max 0.240
_refine_diff_density_min -0.312
_refine_ls_extinction_method none
_refine_ls_goodness_of_fit_ref 1.061
_refine_ls_hydrogen_treatment constr
_refine_ls_matrix_type full
_refine_ls_number_parameters 257
_refine_ls_number_reflns 4901
_refine_ls_number_restraints 0
_refine_ls_restrained_S_all 1.061
_refine_ls_R_factor_all 0.0415
_refine_ls_R_factor_gt 0.0334
_refine_ls_shift/su_max 0.000
_refine_ls_shift/su_mean 0.000
_refine_ls_structure_factor_coef Fsqd
_refine_ls_weighting_details 'calc w=1/[\s^2^(Fo^2^)+(0.0542P)^2^+0.0174P] where P=(Fo^2^+2Fc^2^)/3'
_refine_ls_weighting_scheme calc
_refine_ls_wR_factor_gt 0.0901
_refine_ls_wR_factor_ref 0.0941
_reflns_number_gt 4057
_reflns_number_total 4901
_reflns_threshold_expression I>2\s(I)
_cod_data_source_file hg2362.cif
_cod_data_source_block I
_cod_depositor_comments
;
The following automatic conversions were performed:
'_symmetry_cell_setting' value 'Triclinic' changed to 'triclinic'
according to '/home/saulius/struct/CIF-dictionaries/cif_core.dic'
dictionary named 'cif_core.dic' version 2.4.1 from 2010-06-29.

Automatic conversion script
Id: cif_fix_enum 1527 2010-12-29 10:47:43Z saulius 

The following automatic conversions were performed:

'_symmetry_cell_setting' value 'Triclinic' changed to 'triclinic'
according to /home/saulius/struct/CIF-dictionaries/cif_core.dic
dictionary named 'cif_core.dic' version 2.4.1 from 2010-06-29.

Automatic conversion script
Id: cif_fix_values 1715 2011-07-08 13:25:40Z adriana 
;
_cod_database_code 2217781
_cod_database_fobs_code 2217781

loop_
_symmetry_equiv_pos_as_xyz
'x, y, z'
'-x, -y, -z'

loop_
_atom_site_type_symbol
_atom_site_label
_atom_site_fract_x
_atom_site_fract_y
_atom_site_fract_z
_atom_site_U_iso_or_equiv
_atom_site_adp_type
_atom_site_calc_flag
_atom_site_refinement_flags
_atom_site_occupancy
C C1A 0.07924(17) 0.64421(12) 0.39067(10) 0.0280(3) Uani d . 1
C C2A -0.05629(16) 0.60295(12) 0.36161(10) 0.0266(3) Uani d . 1
C C3A -0.02230(17) 0.54096(12) 0.28266(10) 0.0277(3) Uani d . 1
H H3A -0.1168 0.5129 0.2652 0.033 Uiso calc R 1
C C4A 0.14689(17) 0.52009(12) 0.22990(10) 0.0272(3) Uani d . 1
C C5A 0.28403(17) 0.55999(13) 0.25897(11) 0.0311(3) Uani d . 1
H H5A 0.4022 0.5452 0.2238 0.037 Uiso calc R 1
C C6A 0.25051(17) 0.61995(13) 0.33725(11) 0.0318(3) Uani d . 1
H H6A 0.3462 0.6456 0.3556 0.038 Uiso calc R 1
C C7A 0.17964(18) 0.46001(13) 0.14103(11) 0.0328(3) Uani d . 1
H H7A 0.0658 0.4412 0.1318 0.039 Uiso calc R 1
H H7B 0.2224 0.5269 0.0749 0.039 Uiso calc R 1
C C8A 0.3333(2) 0.26316(15) 0.07972(12) 0.0408(3) Uani d . 1
H H8A 0.2200 0.2359 0.0819 0.061 Uiso calc R 1
H H8B 0.4277 0.1822 0.0934 0.061 Uiso calc R 1
H H8C 0.3646 0.3263 0.0100 0.061 Uiso calc R 1
N N1A -0.23762(14) 0.62436(11) 0.41284(10) 0.0339(3) Uani d . 1
N N2A 0.31439(14) 0.33107(10) 0.16086(8) 0.0270(2) Uani d . 1
H H2A 0.4233 0.3503 0.1621 0.032 Uiso calc R 1
H H2B 0.2807 0.2726 0.2259 0.032 Uiso calc R 1
O O1A 0.06011(13) 0.70500(10) 0.46491(8) 0.0388(2) Uani d . 1
H H1A -0.0465 0.7123 0.4939 0.058 Uiso calc R 1
O O2A -0.27172(14) 0.68749(10) 0.47848(9) 0.0457(3) Uani d . 1
O O3A -0.35065(13) 0.58060(12) 0.39075(10) 0.0518(3) Uani d . 1
C C1B 0.08090(17) 0.14787(12) 0.89457(10) 0.0271(3) Uani d . 1
C C2B -0.03119(15) 0.10203(12) 0.85044(10) 0.0248(3) Uani d . 1
C C3B 0.03195(16) 0.04521(12) 0.76886(10) 0.0256(3) Uani d . 1
H H3B -0.0483 0.0164 0.7401 0.031 Uiso calc R 1
C C4B 0.21073(16) 0.03066(12) 0.72966(10) 0.0251(3) Uani d . 1
C C5B 0.32453(17) 0.07415(13) 0.77435(11) 0.0294(3) Uani d . 1
H H5B 0.4486 0.0636 0.7488 0.035 Uiso calc R 1
C C6B 0.26146(17) 0.13157(13) 0.85399(11) 0.0317(3) Uani d . 1
H H6B 0.3423 0.1608 0.8821 0.038 Uiso calc R 1
C C7B 0.28683(17) -0.02588(12) 0.63923(10) 0.0285(3) Uani d . 1
H H7C 0.2538 0.0440 0.5729 0.034 Uiso calc R 1
H H7D 0.4189 -0.0455 0.6340 0.034 Uiso calc R 1
C C8B 0.3304(2) -0.22269(14) 0.57491(11) 0.0383(3) Uani d . 1
H H8D 0.3227 -0.1618 0.5028 0.057 Uiso calc R 1
H H8E 0.2844 -0.3051 0.5841 0.057 Uiso calc R 1
H H8F 0.4554 -0.2478 0.5879 0.057 Uiso calc R 1
N N1B -0.22054(14) 0.11494(11) 0.88843(9) 0.0311(3) Uani d . 1
N N2B 0.22290(13) -0.15229(10) 0.65039(9) 0.0260(2) Uani d . 1
H H2C 0.2293 -0.2100 0.7180 0.031 Uiso calc R 1
H H2D 0.1052 -0.1306 0.6391 0.031 Uiso calc R 1
O O1B 0.03022(13) 0.20461(10) 0.97277(8) 0.0357(2) Uani d . 1
H H1B -0.0805 0.2095 0.9912 0.054 Uiso calc R 1
O O2B -0.28171(13) 0.17175(11) 0.95706(8) 0.0424(3) Uani d . 1
O O3B -0.31379(13) 0.06993(12) 0.85167(10) 0.0492(3) Uani d . 1
Cl Cl1A 0.70902(4) 0.37097(3) 0.13787(3) 0.03519(10) Uani d . 1
Cl Cl1B 0.18542(4) 0.12266(3) 0.36875(2) 0.03163(10) Uani d . 1

loop_
_atom_site_aniso_label
_atom_site_aniso_U_11
_atom_site_aniso_U_22
_atom_site_aniso_U_33
_atom_site_aniso_U_12
_atom_site_aniso_U_13
_atom_site_aniso_U_23
C1A 0.0284(6) 0.0254(6) 0.0266(7) -0.0009(5) -0.0051(5) -0.0051(5)
C2A 0.0210(6) 0.0246(6) 0.0276(7) -0.0023(5) -0.0007(5) -0.0024(5)
C3A 0.0258(6) 0.0239(6) 0.0309(7) -0.0044(5) -0.0065(5) -0.0039(5)
C4A 0.0286(6) 0.0240(6) 0.0247(6) -0.0008(5) -0.0042(5) -0.0041(5)
C5A 0.0213(6) 0.0327(7) 0.0350(7) -0.0018(5) -0.0002(5) -0.0087(6)
C6A 0.0238(6) 0.0334(7) 0.0394(8) -0.0037(5) -0.0074(6) -0.0119(6)
C7A 0.0336(7) 0.0331(7) 0.0283(7) 0.0017(6) -0.0063(6) -0.0088(6)
C8A 0.0502(9) 0.0437(8) 0.0341(8) -0.0092(7) -0.0013(7) -0.0208(7)
N1A 0.0250(6) 0.0310(6) 0.0382(7) -0.0029(5) 0.0015(5) -0.0055(5)
N2A 0.0277(5) 0.0285(5) 0.0241(5) -0.0061(4) -0.0002(4) -0.0083(4)
O1A 0.0370(5) 0.0461(6) 0.0373(6) -0.0035(5) -0.0040(5) -0.0213(5)
O2A 0.0373(6) 0.0484(6) 0.0471(7) -0.0046(5) 0.0121(5) -0.0213(5)
O3A 0.0232(5) 0.0635(7) 0.0721(8) -0.0122(5) 0.0004(5) -0.0258(6)
C1B 0.0277(6) 0.0275(6) 0.0248(6) -0.0024(5) -0.0058(5) -0.0066(5)
C2B 0.0207(6) 0.0238(6) 0.0269(6) -0.0030(5) -0.0032(5) -0.0045(5)
C3B 0.0236(6) 0.0245(6) 0.0287(7) -0.0049(5) -0.0061(5) -0.0065(5)
C4B 0.0244(6) 0.0231(6) 0.0251(6) -0.0025(5) -0.0046(5) -0.0044(5)
C5B 0.0211(6) 0.0338(7) 0.0320(7) -0.0029(5) -0.0052(5) -0.0085(6)
C6B 0.0258(6) 0.0382(7) 0.0353(7) -0.0063(5) -0.0100(6) -0.0128(6)
C7B 0.0292(6) 0.0286(6) 0.0264(7) -0.0069(5) -0.0011(5) -0.0072(5)
C8B 0.0434(8) 0.0395(8) 0.0332(8) -0.0029(6) 0.0012(6) -0.0193(6)
N1B 0.0233(5) 0.0322(6) 0.0359(7) -0.0050(5) -0.0010(5) -0.0098(5)
N2B 0.0232(5) 0.0282(5) 0.0255(5) -0.0020(4) -0.0036(4) -0.0084(4)
O1B 0.0335(5) 0.0462(6) 0.0327(5) -0.0062(4) -0.0038(4) -0.0200(4)
O2B 0.0322(5) 0.0554(6) 0.0411(6) -0.0068(5) 0.0061(4) -0.0237(5)
O3B 0.0251(5) 0.0671(7) 0.0690(8) -0.0133(5) -0.0015(5) -0.0376(6)
Cl1A 0.02968(17) 0.0419(2) 0.02772(18) -0.00866(14) -0.00213(13) -0.00206(14)
Cl1B 0.02849(17) 0.03788(18) 0.02609(18) -0.00808(13) -0.00452(13) -0.00475(13)

loop_
_atom_type_symbol
_atom_type_description
_atom_type_scat_dispersion_real
_atom_type_scat_dispersion_imag
_atom_type_scat_source
C C 0.0033 0.0016 'International Tables Vol C Tables 4.2.6.8 and 6.1.1.4'
H H 0.0000 0.0000 'International Tables Vol C Tables 4.2.6.8 and 6.1.1.4'
N N 0.0061 0.0033 'International Tables Vol C Tables 4.2.6.8 and 6.1.1.4'
O O 0.0106 0.0060 'International Tables Vol C Tables 4.2.6.8 and 6.1.1.4'
Cl Cl 0.1484 0.1585 'International Tables Vol C Tables 4.2.6.8 and 6.1.1.4'

loop_
_geom_angle_atom_site_label_1
_geom_angle_atom_site_label_2
_geom_angle_atom_site_label_3
_geom_angle
O1A C1A C6A 116.81(12)
O1A C1A C2A 126.21(12)
C6A C1A C2A 116.98(12)
C3A C2A C1A 121.68(12)
C3A C2A N1A 117.71(11)
C1A C2A N1A 120.61(11)
C4A C3A C2A 120.34(12)
C4A C3A H3A 119.8
C2A C3A H3A 119.8
C3A C4A C5A 118.47(12)
C3A C4A C7A 119.74(12)
C5A C4A C7A 121.76(12)
C6A C5A C4A 121.07(12)
C6A C5A H5A 119.5
C4A C5A H5A 119.5
C5A C6A C1A 121.45(12)
C5A C6A H6A 119.3
C1A C6A H6A 119.3
N2A C7A C4A 111.77(10)
N2A C7A H7A 109.3
C4A C7A H7A 109.3
N2A C7A H7B 109.3
C4A C7A H7B 109.3
H7A C7A H7B 107.9
N2A C8A H8A 109.5
N2A C8A H8B 109.5
H8A C8A H8B 109.5
N2A C8A H8C 109.5
H8A C8A H8C 109.5
H8B C8A H8C 109.5
O3A N1A O2A 122.35(12)
O3A N1A C2A 119.40(12)
O2A N1A C2A 118.25(11)
C8A N2A C7A 112.24(11)
C8A N2A H2A 109.2
C7A N2A H2A 109.2
C8A N2A H2B 109.2
C7A N2A H2B 109.2
H2A N2A H2B 107.9
C1A O1A H1A 109.5
O1B C1B C6B 117.37(11)
O1B C1B C2B 125.88(12)
C6B C1B C2B 116.74(11)
C3B C2B C1B 122.28(11)
C3B C2B N1B 117.56(11)
C1B C2B N1B 120.15(11)
C4B C3B C2B 119.98(11)
C4B C3B H3B 120.0
C2B C3B H3B 120.0
C3B C4B C5B 118.22(11)
C3B C4B C7B 122.67(11)
C5B C4B C7B 119.08(11)
C6B C5B C4B 121.63(12)
C6B C5B H5B 119.2
C4B C5B H5B 119.2
C5B C6B C1B 121.13(12)
C5B C6B H6B 119.4
C1B C6B H6B 119.4
N2B C7B C4B 113.02(10)
N2B C7B H7C 109.0
C4B C7B H7C 109.0
N2B C7B H7D 109.0
C4B C7B H7D 109.0
H7C C7B H7D 107.8
N2B C8B H8D 109.5
N2B C8B H8E 109.5
H8D C8B H8E 109.5
N2B C8B H8F 109.5
H8D C8B H8F 109.5
H8E C8B H8F 109.5
O3B N1B O2B 122.23(11)
O3B N1B C2B 118.92(11)
O2B N1B C2B 118.84(10)
C8B N2B C7B 111.57(10)
C8B N2B H2C 109.3
C7B N2B H2C 109.3
C8B N2B H2D 109.3
C7B N2B H2D 109.3
H2C N2B H2D 108.0
C1B O1B H1B 109.5

loop_
_geom_bond_atom_site_label_1
_geom_bond_atom_site_label_2
_geom_bond_distance
C1A O1A 1.3378(15)
C1A C6A 1.3924(18)
C1A C2A 1.3981(18)
C2A C3A 1.3908(18)
C2A N1A 1.4425(16)
C3A C4A 1.3713(18)
C3A H3A 0.9500
C4A C5A 1.4008(18)
C4A C7A 1.5000(18)
C5A C6A 1.3682(19)
C5A H5A 0.9500
C6A H6A 0.9500
C7A N2A 1.4928(16)
C7A H7A 0.9900
C7A H7B 0.9900
C8A N2A 1.4759(16)
C8A H8A 0.9800
C8A H8B 0.9800
C8A H8C 0.9800
N1A O3A 1.2109(15)
N1A O2A 1.2406(15)
N2A H2A 0.9200
N2A H2B 0.9200
O1A H1A 0.8400
C1B O1B 1.3413(15)
C1B C6B 1.3925(18)
C1B C2B 1.3996(17)
C2B C3B 1.3882(17)
C2B N1B 1.4473(15)
C3B C4B 1.3755(17)
C3B H3B 0.9500
C4B C5B 1.3994(17)
C4B C7B 1.5030(17)
C5B C6B 1.3691(18)
C5B H5B 0.9500
C6B H6B 0.9500
C7B N2B 1.4852(15)
C7B H7C 0.9900
C7B H7D 0.9900
C8B N2B 1.4788(16)
C8B H8D 0.9800
C8B H8E 0.9800
C8B H8F 0.9800
N1B O3B 1.2125(14)
N1B O2B 1.2350(14)
N2B H2C 0.9200
N2B H2D 0.9200
O1B H1B 0.8400

loop_
_geom_hbond_atom_site_label_D
_geom_hbond_atom_site_label_H
_geom_hbond_atom_site_label_A
_geom_hbond_site_symmetry_A
_geom_hbond_distance_DH
_geom_hbond_distance_HA
_geom_hbond_distance_DA
_geom_hbond_angle_DHA
N2A H2A Cl1A . 0.92 2.23 3.1301(11) 166.7
N2A H2B Cl1B . 0.92 2.18 3.0898(11) 172.6
O1A H1A O2A . 0.84 1.89 2.5917(14) 140.2
O1A H1A Cl1B 2_566 0.84 2.87 3.3918(10) 122.4
N2B H2C Cl1A 2_656 0.92 2.17 3.0775(11) 168.0
N2B H2D Cl1B 2_556 0.92 2.26 3.1671(10) 168.2
O1B H1B O2B . 0.84 1.88 2.5860(14) 141.1

loop_
_geom_torsion_atom_site_label_1
_geom_torsion_atom_site_label_2
_geom_torsion_atom_site_label_3
_geom_torsion_atom_site_label_4
_geom_torsion
O1A C1A C2A C3A 179.66(12)
C6A C1A C2A C3A -0.25(19)
O1A C1A C2A N1A 0.0(2)
C6A C1A C2A N1A -179.92(11)
C1A C2A C3A C4A -0.80(19)
N1A C2A C3A C4A 178.87(11)
C2A C3A C4A C5A 1.30(18)
C2A C3A C4A C7A -176.71(11)
C3A C4A C5A C6A -0.77(19)
C7A C4A C5A C6A 177.19(12)
C4A C5A C6A C1A -0.3(2)
O1A C1A C6A C5A -179.13(12)
C2A C1A C6A C5A 0.8(2)
C3A C4A C7A N2A -121.52(13)
C5A C4A C7A N2A 60.54(16)
C3A C2A N1A O3A 4.67(18)
C1A C2A N1A O3A -175.66(12)
C3A C2A N1A O2A -175.38(12)
C1A C2A N1A O2A 4.30(18)
C4A C7A N2A C8A 173.76(12)
O1B C1B C2B C3B 179.51(12)
C6B C1B C2B C3B -1.17(19)
O1B C1B C2B N1B 0.5(2)
C6B C1B C2B N1B 179.83(11)
C1B C2B C3B C4B 0.92(19)
N1B C2B C3B C4B 179.94(11)
C2B C3B C4B C5B 0.13(18)
C2B C3B C4B C7B -178.01(11)
C3B C4B C5B C6B -0.89(19)
C7B C4B C5B C6B 177.32(12)
C4B C5B C6B C1B 0.6(2)
O1B C1B C6B C5B 179.78(12)
C2B C1B C6B C5B 0.4(2)
C3B C4B C7B N2B -46.81(16)
C5B C4B C7B N2B 135.07(12)
C3B C2B N1B O3B 3.65(18)
C1B C2B N1B O3B -177.30(12)
C3B C2B N1B O2B -176.18(11)
C1B C2B N1B O2B 2.86(18)
C4B C7B N2B C8B -166.60(11)
